data_7712729
loop_
_publ_author_name
'Fischer, Paul J.'
'Roe, Charley B.'
'Stephenson, Jasmine N.'
'Dunscomb, Rachel J.'
'Carthy, Camille L.'
'Nataro, Chip'
'Young, Jr, Victor G'

_publ_section_title
;
 Exploring opportunities for tuning phenyltris(pyrazol-1-yl)borate
 donation by varying the extent of phenyl substituent fluorination.
;
_journal_name_full 'Dalton transactions (Cambridge, England : 2003)'
_journal_paper_doi 10.1039/d3dt00735a
_journal_year 2023
_chemical_formula_moiety 'C15 H11 B F3 N6 Tl, 0.5(C H2 Cl2)'
_chemical_formula_sum 'C15.5 H12 B Cl F3 N6 Tl'
_chemical_formula_weight 589.94
_chemical_name_common 22091z
_space_group_crystal_system monoclinic
_space_group_IT_number 15
_space_group_name_Hall '-C 2yc'
_space_group_name_H-M_alt 'C 1 2/c 1'
_atom_sites_solution_hydrogens geom
_audit_creation_method SHELXL-2018/3
_audit_update_record
;
2023-02-23 deposited with the CCDC.	2023-03-29 downloaded from the CCDC.
;
_cell_angle_alpha 90
_cell_angle_beta 90.289(4)
_cell_angle_gamma 90
_cell_formula_units_Z 8
_cell_length_a 18.9101(19)
_cell_length_b 10.4677(12)
_cell_length_c 19.1159(17)
_cell_measurement_reflns_used 2942
_cell_measurement_temperature 150(2)
_cell_measurement_theta_max 30.38
_cell_measurement_theta_min 2.46
_cell_volume 3783.9(7)
_computing_cell_refinement 'Bruker SAINT'
_computing_data_collection 'Bruker APEX2'
_computing_data_reduction 'Bruker SAINT'
_computing_molecular_graphics 'Bruker SHELXTL'
_computing_publication_material 'Bruker SHELXTL'
_computing_structure_refinement 'SHELXL-2014 (Sheldrick 2014)'
_computing_structure_solution 'SHELXS-97 (Sheldrick 2008)'
_diffrn_ambient_temperature 150(2)
_diffrn_measured_fraction_theta_full 0.999
_diffrn_measured_fraction_theta_max 0.997
_diffrn_measurement_device_type 'Bruker PHOTON-III CPAD'
_diffrn_measurement_method '\f and \w scans'
_diffrn_radiation_type MoK\a
_diffrn_radiation_wavelength 0.71073
_diffrn_reflns_av_R_equivalents 0.0353
_diffrn_reflns_av_unetI/netI 0.0446
_diffrn_reflns_Laue_measured_fraction_full 0.999
_diffrn_reflns_Laue_measured_fraction_max 0.997
_diffrn_reflns_limit_h_max 26
_diffrn_reflns_limit_h_min -18
_diffrn_reflns_limit_k_max 12
_diffrn_reflns_limit_k_min -14
_diffrn_reflns_limit_l_max 27
_diffrn_reflns_limit_l_min -26
_diffrn_reflns_number 17512
_diffrn_reflns_point_group_measured_fraction_full 0.999
_diffrn_reflns_point_group_measured_fraction_max 0.997
_diffrn_reflns_theta_full 25.242
_diffrn_reflns_theta_max 30.537
_diffrn_reflns_theta_min 2.224
_diffrn_source micro-focus
_exptl_absorpt_coefficient_mu 8.720
_exptl_absorpt_correction_T_max 0.4920
_exptl_absorpt_correction_T_min 0.3775
_exptl_absorpt_correction_type multi-scan
_exptl_absorpt_process_details 'SADABS-2016/2, Sheldrick, 2016)'
_exptl_crystal_colour Colourless
_exptl_crystal_density_diffrn 2.071
_exptl_crystal_description Plate
_exptl_crystal_F_000 2216
_exptl_crystal_recrystallization_method 'Re-crystallisation from solvent: CH2Cl2/pentane'
_exptl_crystal_size_max 0.160
_exptl_crystal_size_mid 0.150
_exptl_crystal_size_min 0.070
_exptl_transmission_factor_max 0.7461
_exptl_transmission_factor_min 0.5819
_refine_diff_density_max 0.882
_refine_diff_density_min -0.834
_refine_diff_density_rms 0.120
_refine_ls_extinction_method none
_refine_ls_goodness_of_fit_ref 1.037
_refine_ls_hydrogen_treatment constr
_refine_ls_matrix_type full
_refine_ls_number_parameters 249
_refine_ls_number_reflns 5784
_refine_ls_number_restraints 0
_refine_ls_restrained_S_all 1.037
_refine_ls_R_factor_all 0.0413
_refine_ls_R_factor_gt 0.0272
_refine_ls_shift/su_max 0.004
_refine_ls_shift/su_mean 0.000
_refine_ls_structure_factor_coef Fsqd
_refine_ls_weighting_details 'w=1/[\s^2^(Fo^2^)+5.1532P] where P=(Fo^2^+2Fc^2^)/3'
_refine_ls_weighting_scheme calc
_refine_ls_wR_factor_gt 0.0499
_refine_ls_wR_factor_ref 0.0541
_reflns_Friedel_coverage 0.000
_reflns_number_gt 4672
_reflns_number_total 5784
_reflns_threshold_expression 'I > 2\s(I)'
_cod_data_source_file d3dt00735a2.cif
_cod_data_source_block 22091z
_cod_original_sg_symbol_H-M 'C 2/c'
_cod_original_formula_sum 'C15.50 H12 B Cl F3 N6 Tl'
_cod_database_code 7712729
_shelx_shelxl_version_number 2018/3
_shelx_space_group_comment
;
The symmetry employed for this shelxl refinement is uniquely defined
by the following loop, which should always be used as a source of
symmetry information in preference to the above space-group names.
They are only intended as comments.
;
_shelx_estimated_absorpt_t_min 0.5819
_shelx_estimated_absorpt_t_max 0.7461

loop_
_space_group_symop_operation_xyz
'x, y, z'
'-x, y, -z+1/2'
'x+1/2, y+1/2, z'
'-x+1/2, y+1/2, -z+1/2'
'-x, -y, -z'
'x, -y, z-1/2'
'-x+1/2, -y+1/2, -z'
'x+1/2, -y+1/2, z-1/2'

loop_
_atom_site_label
_atom_site_type_symbol
_atom_site_fract_x
_atom_site_fract_y
_atom_site_fract_z
_atom_site_U_iso_or_equiv
_atom_site_adp_type
_atom_site_occupancy
_atom_site_site_symmetry_order
_atom_site_calc_flag
_atom_site_refinement_flags_posn
_atom_site_refinement_flags_adp
_atom_site_refinement_flags_occupancy
_atom_site_disorder_assembly
_atom_site_disorder_group
Tl1 Tl 0.27088(2) 0.29534(2) 0.72077(2) 0.02747(4) Uani 1 1 d . . . . .
B1 B 0.31685(18) 0.6139(4) 0.64246(16) 0.0241(7) Uani 1 1 d . . . . .
N1 N 0.23504(13) 0.5967(3) 0.64351(12) 0.0234(5) Uani 1 1 d . . . . .
N2 N 0.20443(13) 0.4908(3) 0.67183(13) 0.0292(6) Uani 1 1 d . . . . .
C1 C 0.18577(18) 0.6669(3) 0.60965(16) 0.0297(7) Uani 1 1 d . . . . .
H1A H 0.194150 0.744395 0.585153 0.036 Uiso 1 1 calc R U . . .
C2 C 0.12110(18) 0.6071(4) 0.61667(17) 0.0372(8) Uani 1 1 d . . . . .
H2A H 0.076631 0.634124 0.598699 0.045 Uiso 1 1 calc R U . . .
N3 N 0.34949(13) 0.6033(3) 0.71772(12) 0.0253(5) Uani 1 1 d . . . . .
N4 N 0.33735(14) 0.5007(3) 0.75934(13) 0.0311(6) Uani 1 1 d . . . . .
C3 C 0.13564(17) 0.4986(4) 0.65583(18) 0.0358(8) Uani 1 1 d . . . . .
H3A H 0.101144 0.437720 0.669546 0.043 Uiso 1 1 calc R U . . .
C4 C 0.39561(17) 0.6831(3) 0.74916(16) 0.0306(7) Uani 1 1 d . . . . .
H4A H 0.412923 0.760846 0.730221 0.037 Uiso 1 1 calc R U . . .
C5 C 0.41338(18) 0.6329(4) 0.81318(17) 0.0368(8) Uani 1 1 d . . . . .
H5A H 0.444540 0.667948 0.847258 0.044 Uiso 1 1 calc R U . . .
N5 N 0.32971(14) 0.7529(3) 0.61936(13) 0.0260(6) Uani 1 1 d . . . . .
N6 N 0.29905(15) 0.8496(3) 0.65753(14) 0.0319(6) Uani 1 1 d . . . . .
C6 C 0.37581(19) 0.5201(4) 0.81697(17) 0.0380(9) Uani 1 1 d . . . . .
H6A H 0.377197 0.463381 0.855756 0.046 Uiso 1 1 calc R U . . .
C7 C 0.36751(19) 0.8015(4) 0.56621(16) 0.0345(8) Uani 1 1 d . . . . .
H7A H 0.393386 0.753924 0.532659 0.041 Uiso 1 1 calc R U . . .
C8 C 0.3620(2) 0.9324(4) 0.56908(19) 0.0446(10) Uani 1 1 d . . . . .
H8A H 0.383111 0.993155 0.538705 0.054 Uiso 1 1 calc R U . . .
C9 C 0.3189(2) 0.9562(4) 0.62613(18) 0.0385(8) Uani 1 1 d . . . . .
H9A H 0.305234 1.039251 0.640875 0.046 Uiso 1 1 calc R U . . .
C10 C 0.35294(16) 0.5108(3) 0.59152(14) 0.0235(6) Uani 1 1 d . . . . .
C11 C 0.31420(17) 0.4460(3) 0.54015(15) 0.0291(7) Uani 1 1 d . . . . .
H11A H 0.265674 0.465881 0.533103 0.035 Uiso 1 1 calc R U . . .
C12 C 0.34579(18) 0.3532(4) 0.49955(15) 0.0322(8) Uani 1 1 d . . . . .
F1 F 0.30823(12) 0.2887(2) 0.45096(11) 0.0514(6) Uani 1 1 d . . . . .
C13 C 0.4164(2) 0.3225(3) 0.50836(16) 0.0320(8) Uani 1 1 d . . . . .
F2 F 0.44678(12) 0.2299(2) 0.46963(10) 0.0459(6) Uani 1 1 d . . . . .
C14 C 0.45504(17) 0.3873(4) 0.55767(16) 0.0322(7) Uani 1 1 d . . . . .
F3 F 0.52450(11) 0.3577(2) 0.56518(10) 0.0472(6) Uani 1 1 d . . . . .
C15 C 0.42462(17) 0.4788(3) 0.59969(16) 0.0291(7) Uani 1 1 d . . . . .
H15A H 0.452329 0.520507 0.634420 0.035 Uiso 1 1 calc R U . . .
C16 C 0.500000 0.2428(8) 0.750000 0.074(2) Uani 1 2 d S T P . .
H16A H 0.468090 0.298205 0.777476 0.089 Uiso 0.5 1 calc R U P . .
H16B H 0.531910 0.298206 0.722525 0.089 Uiso 0.5 1 calc R U P . .
Cl1 Cl 0.44933(5) 0.14488(16) 0.69250(6) 0.0704(4) Uani 1 1 d . . . . .

loop_
_atom_site_aniso_label
_atom_site_aniso_U_11
_atom_site_aniso_U_22
_atom_site_aniso_U_33
_atom_site_aniso_U_23
_atom_site_aniso_U_13
_atom_site_aniso_U_12
Tl1 0.03202(7) 0.02140(7) 0.02904(6) 0.00037(5) 0.00480(4) 0.00353(6)
B1 0.0287(17) 0.0195(18) 0.0240(15) -0.0004(13) 0.0001(13) -0.0018(15)
N1 0.0273(13) 0.0192(14) 0.0235(11) 0.0005(10) 0.0000(10) 0.0024(11)
N2 0.0262(13) 0.0255(16) 0.0358(14) 0.0078(11) 0.0008(11) 0.0009(12)
C1 0.0386(18) 0.0233(17) 0.0271(15) 0.0030(12) -0.0020(13) 0.0042(14)
C2 0.0301(17) 0.048(3) 0.0340(17) 0.0045(16) -0.0029(14) 0.0071(17)
N3 0.0296(13) 0.0225(15) 0.0238(12) -0.0031(10) 0.0032(10) 0.0001(12)
N4 0.0381(16) 0.0281(17) 0.0271(13) 0.0028(11) -0.0048(12) -0.0017(13)
C3 0.0272(17) 0.038(2) 0.0425(19) 0.0070(15) 0.0032(15) -0.0005(16)
C4 0.0281(16) 0.031(2) 0.0322(16) -0.0080(13) 0.0003(13) -0.0058(14)
C5 0.0324(18) 0.046(3) 0.0322(17) -0.0098(16) -0.0076(14) 0.0027(17)
N5 0.0337(14) 0.0194(14) 0.0250(12) -0.0018(10) 0.0017(11) -0.0009(12)
N6 0.0405(16) 0.0244(16) 0.0309(13) -0.0046(11) 0.0069(12) -0.0005(13)
C6 0.042(2) 0.046(2) 0.0261(16) -0.0010(15) -0.0072(14) 0.0045(18)
C7 0.046(2) 0.031(2) 0.0267(15) -0.0005(14) 0.0080(14) -0.0029(17)
C8 0.067(3) 0.026(2) 0.0413(19) 0.0057(15) 0.0122(19) -0.0075(19)
C9 0.053(2) 0.0205(19) 0.0422(19) -0.0023(15) 0.0054(17) -0.0029(17)
C10 0.0293(15) 0.0191(16) 0.0221(13) 0.0023(11) 0.0022(12) -0.0001(13)
C11 0.0287(16) 0.033(2) 0.0254(14) -0.0062(13) 0.0029(13) -0.0031(14)
C12 0.0385(18) 0.036(2) 0.0227(14) -0.0068(13) 0.0013(13) -0.0050(16)
F1 0.0535(13) 0.0606(18) 0.0400(11) -0.0315(11) 0.0054(10) -0.0153(12)
C13 0.049(2) 0.0220(19) 0.0247(15) -0.0014(12) 0.0082(14) 0.0065(15)
F2 0.0650(14) 0.0364(14) 0.0366(11) -0.0115(9) 0.0087(10) 0.0143(11)
C14 0.0363(17) 0.030(2) 0.0299(15) -0.0004(14) -0.0012(13) 0.0118(16)
F3 0.0422(12) 0.0549(16) 0.0446(12) -0.0075(10) -0.0048(9) 0.0267(11)
C15 0.0331(17) 0.0262(19) 0.0281(15) -0.0039(13) -0.0043(13) 0.0048(14)
C16 0.054(4) 0.093(6) 0.075(5) 0.000 -0.001(4) 0.000
Cl1 0.0378(5) 0.1151(12) 0.0584(6) 0.0131(7) 0.0003(5) -0.0044(6)

loop_
_atom_type_symbol
_atom_type_description
_atom_type_scat_dispersion_real
_atom_type_scat_dispersion_imag
_atom_type_scat_source
C C 0.0033 0.0016 'International Tables Vol C Tables 4.2.6.8 and 6.1.1.4'
H H 0.0000 0.0000 'International Tables Vol C Tables 4.2.6.8 and 6.1.1.4'
B B 0.0013 0.0007 'International Tables Vol C Tables 4.2.6.8 and 6.1.1.4'
Cl Cl 0.1484 0.1585 'International Tables Vol C Tables 4.2.6.8 and 6.1.1.4'
F F 0.0171 0.0103 'International Tables Vol C Tables 4.2.6.8 and 6.1.1.4'
N N 0.0061 0.0033 'International Tables Vol C Tables 4.2.6.8 and 6.1.1.4'
Tl Tl -2.8358 9.6688 'International Tables Vol C Tables 4.2.6.8 and 6.1.1.4'

loop_
_geom_angle_atom_site_label_1
_geom_angle_atom_site_label_2
_geom_angle_atom_site_label_3
_geom_angle
_geom_angle_site_symmetry_1
_geom_angle_site_symmetry_3
_geom_angle_publ_flag
N2 Tl1 N4 71.33(9) . . ?
N2 Tl1 N6 84.67(8) . 4_546 ?
N4 Tl1 N6 79.76(9) . 4_546 ?
N5 B1 N1 105.8(3) . . ?
N5 B1 N3 105.5(3) . . ?
N1 B1 N3 111.5(2) . . ?
N5 B1 C10 113.1(2) . . ?
N1 B1 C10 110.8(3) . . ?
N3 B1 C10 110.0(3) . . ?
C1 N1 N2 109.9(3) . . ?
C1 N1 B1 127.9(3) . . ?
N2 N1 B1 121.5(2) . . ?
C3 N2 N1 105.9(3) . . ?
C3 N2 Tl1 127.2(2) . . ?
N1 N2 Tl1 125.64(18) . . ?
N1 C1 C2 108.4(3) . . ?
N1 C1 H1A 125.8 . . ?
C2 C1 H1A 125.8 . . ?
C1 C2 C3 104.5(3) . . ?
C1 C2 H2A 127.7 . . ?
C3 C2 H2A 127.7 . . ?
C4 N3 N4 109.9(3) . . ?
C4 N3 B1 128.1(3) . . ?
N4 N3 B1 121.8(3) . . ?
C6 N4 N3 105.7(3) . . ?
C6 N4 Tl1 128.5(2) . . ?
N3 N4 Tl1 124.91(18) . . ?
N2 C3 C2 111.3(3) . . ?
N2 C3 H3A 124.3 . . ?
C2 C3 H3A 124.3 . . ?
N3 C4 C5 108.4(3) . . ?
N3 C4 H4A 125.8 . . ?
C5 C4 H4A 125.8 . . ?
C4 C5 C6 104.5(3) . . ?
C4 C5 H5A 127.7 . . ?
C6 C5 H5A 127.7 . . ?
C7 N5 N6 110.4(3) . . ?
C7 N5 B1 131.2(3) . . ?
N6 N5 B1 118.3(2) . . ?
C9 N6 N5 105.0(3) . . ?
C9 N6 Tl1 134.4(2) . 4_556 ?
N5 N6 Tl1 120.2(2) . 4_556 ?
N4 C6 C5 111.4(3) . . ?
N4 C6 H6A 124.3 . . ?
C5 C6 H6A 124.3 . . ?
N5 C7 C8 107.8(3) . . ?
N5 C7 H7A 126.1 . . ?
C8 C7 H7A 126.1 . . ?
C7 C8 C9 104.8(3) . . ?
C7 C8 H8A 127.6 . . ?
C9 C8 H8A 127.6 . . ?
N6 C9 C8 112.0(3) . . ?
N6 C9 H9A 124.0 . . ?
C8 C9 H9A 124.0 . . ?
C11 C10 C15 117.6(3) . . ?
C11 C10 B1 121.9(3) . . ?
C15 C10 B1 120.4(3) . . ?
C12 C11 C10 120.6(3) . . ?
C12 C11 H11A 119.7 . . ?
C10 C11 H11A 119.7 . . ?
F1 C12 C11 120.8(3) . . ?
F1 C12 C13 118.2(3) . . ?
C11 C12 C13 121.0(3) . . ?
F2 C13 C14 120.4(3) . . ?
F2 C13 C12 120.9(3) . . ?
C14 C13 C12 118.7(3) . . ?
F3 C14 C13 118.2(3) . . ?
F3 C14 C15 120.3(3) . . ?
C13 C14 C15 121.5(3) . . ?
C14 C15 C10 120.5(3) . . ?
C14 C15 H15A 119.8 . . ?
C10 C15 H15A 119.8 . . ?
Cl1 C16 Cl1 109.7(5) . 2_656 ?
Cl1 C16 H16A 109.7 . . ?
Cl1 C16 H16A 109.7 2_656 . ?
Cl1 C16 H16B 109.7 . . ?
Cl1 C16 H16B 109.7 2_656 . ?
H16A C16 H16B 108.2 . . ?

loop_
_geom_bond_atom_site_label_1
_geom_bond_atom_site_label_2
_geom_bond_distance
_geom_bond_site_symmetry_2
_geom_bond_publ_flag
Tl1 N2 2.574(3) . ?
Tl1 N4 2.595(3) . ?
Tl1 N6 2.741(3) 4_546 ?
B1 N5 1.540(5) . ?
B1 N1 1.558(4) . ?
B1 N3 1.567(4) . ?
B1 C10 1.608(4) . ?
N1 C1 1.350(4) . ?
N1 N2 1.364(4) . ?
N2 C3 1.337(4) . ?
C1 C2 1.381(5) . ?
C1 H1A 0.9500 . ?
C2 C3 1.386(5) . ?
C2 H2A 0.9500 . ?
N3 C4 1.346(4) . ?
N3 N4 1.357(4) . ?
N4 C6 1.332(4) . ?
C3 H3A 0.9500 . ?
C4 C5 1.372(5) . ?
C4 H4A 0.9500 . ?
C5 C6 1.380(5) . ?
C5 H5A 0.9500 . ?
N5 C7 1.345(4) . ?
N5 N6 1.378(4) . ?
N6 C9 1.322(4) . ?
C6 H6A 0.9500 . ?
C7 C8 1.375(5) . ?
C7 H7A 0.9500 . ?
C8 C9 1.388(5) . ?
C8 H8A 0.9500 . ?
C9 H9A 0.9500 . ?
C10 C11 1.398(4) . ?
C10 C15 1.404(4) . ?
C11 C12 1.381(4) . ?
C11 H11A 0.9500 . ?
C12 F1 1.348(4) . ?
C12 C13 1.384(5) . ?
C13 F2 1.349(4) . ?
C13 C14 1.369(5) . ?
C14 F3 1.356(4) . ?
C14 C15 1.378(4) . ?
C15 H15A 0.9500 . ?
C16 Cl1 1.779(5) . ?
C16 Cl1 1.779(5) 2_656 ?
C16 H16A 0.9900 . ?
C16 H16B 0.9900 . ?

loop_
_geom_torsion_atom_site_label_1
_geom_torsion_atom_site_label_2
_geom_torsion_atom_site_label_3
_geom_torsion_atom_site_label_4
_geom_torsion
_geom_torsion_site_symmetry_1
_geom_torsion_site_symmetry_2
_geom_torsion_site_symmetry_3
_geom_torsion_site_symmetry_4
_geom_torsion_publ_flag
N5 B1 N1 C1 21.0(4) . . . . ?
N3 B1 N1 C1 135.3(3) . . . . ?
C10 B1 N1 C1 -101.9(4) . . . . ?
N5 B1 N1 N2 -169.9(2) . . . . ?
N3 B1 N1 N2 -55.6(4) . . . . ?
C10 B1 N1 N2 67.2(3) . . . . ?
C1 N1 N2 C3 -1.1(3) . . . . ?
B1 N1 N2 C3 -172.0(3) . . . . ?
C1 N1 N2 Tl1 166.68(19) . . . . ?
B1 N1 N2 Tl1 -4.2(4) . . . . ?
N2 N1 C1 C2 0.9(4) . . . . ?
B1 N1 C1 C2 171.0(3) . . . . ?
N1 C1 C2 C3 -0.3(4) . . . . ?
N5 B1 N3 C4 -16.7(4) . . . . ?
N1 B1 N3 C4 -131.1(3) . . . . ?
C10 B1 N3 C4 105.6(4) . . . . ?
N5 B1 N3 N4 168.4(3) . . . . ?
N1 B1 N3 N4 54.1(4) . . . . ?
C10 B1 N3 N4 -69.2(3) . . . . ?
C4 N3 N4 C6 1.0(3) . . . . ?
B1 N3 N4 C6 176.7(3) . . . . ?
C4 N3 N4 Tl1 -169.1(2) . . . . ?
B1 N3 N4 Tl1 6.6(4) . . . . ?
N1 N2 C3 C2 0.9(4) . . . . ?
Tl1 N2 C3 C2 -166.6(2) . . . . ?
C1 C2 C3 N2 -0.3(4) . . . . ?
N4 N3 C4 C5 -0.9(4) . . . . ?
B1 N3 C4 C5 -176.3(3) . . . . ?
N3 C4 C5 C6 0.5(4) . . . . ?
N1 B1 N5 C7 -124.1(3) . . . . ?
N3 B1 N5 C7 117.6(4) . . . . ?
C10 B1 N5 C7 -2.7(5) . . . . ?
N1 B1 N5 N6 56.2(3) . . . . ?
N3 B1 N5 N6 -62.1(3) . . . . ?
C10 B1 N5 N6 177.6(3) . . . . ?
C7 N5 N6 C9 0.3(4) . . . . ?
B1 N5 N6 C9 -180.0(3) . . . . ?
C7 N5 N6 Tl1 -173.3(2) . . . 4_556 ?
B1 N5 N6 Tl1 6.4(3) . . . 4_556 ?
N3 N4 C6 C5 -0.7(4) . . . . ?
Tl1 N4 C6 C5 168.9(2) . . . . ?
C4 C5 C6 N4 0.1(4) . . . . ?
N6 N5 C7 C8 0.1(4) . . . . ?
B1 N5 C7 C8 -179.6(3) . . . . ?
N5 C7 C8 C9 -0.4(4) . . . . ?
N5 N6 C9 C8 -0.5(4) . . . . ?
Tl1 N6 C9 C8 171.7(2) 4_556 . . . ?
C7 C8 C9 N6 0.6(5) . . . . ?
N5 B1 C10 C11 -99.8(3) . . . . ?
N1 B1 C10 C11 18.7(4) . . . . ?
N3 B1 C10 C11 142.5(3) . . . . ?
N5 B1 C10 C15 83.2(4) . . . . ?
N1 B1 C10 C15 -158.3(3) . . . . ?
N3 B1 C10 C15 -34.6(4) . . . . ?
C15 C10 C11 C12 0.5(5) . . . . ?
B1 C10 C11 C12 -176.7(3) . . . . ?
C10 C11 C12 F1 178.6(3) . . . . ?
C10 C11 C12 C13 -0.3(5) . . . . ?
F1 C12 C13 F2 -0.4(5) . . . . ?
C11 C12 C13 F2 178.6(3) . . . . ?
F1 C12 C13 C14 -179.9(3) . . . . ?
C11 C12 C13 C14 -0.9(5) . . . . ?
F2 C13 C14 F3 1.4(5) . . . . ?
C12 C13 C14 F3 -179.1(3) . . . . ?
F2 C13 C14 C15 -177.5(3) . . . . ?
C12 C13 C14 C15 2.0(5) . . . . ?
F3 C14 C15 C10 179.2(3) . . . . ?
C13 C14 C15 C10 -1.9(5) . . . . ?
C11 C10 C15 C14 0.6(5) . . . . ?
B1 C10 C15 C14 177.8(3) . . . . ?
